data_7243434
loop_
_publ_author_name
'Lima, Daisy J. B.'
'Almeida, Renata G.'
'Jardim, Guilherme A. M.'
'Barbosa, Breno P. A.'
'Santos, Augusto C. C.'
'Valen\,ca, Wagner O.'
'Scheide, Marcos R.'
'Gatto, Claudia C.'
'de Carvalho, Guilherme G. C.'
'Costa, Pedro M. S.'
'Pessoa, Claudia'
'Pereira, Cynthia L. M.'
'Jacob, Claus'
'Braga, Antonio L.'
'da Silva J\'unior, Eufr\^anio N.'

_publ_section_title
;
 It takes two to tango: synthesis of cytotoxic quinones containing two
 redox active centers with potential antitumor activity
;
_journal_name_full 'RSC Medicinal Chemistry'
_journal_paper_doi 10.1039/D1MD00168J
_journal_year 2021
_chemical_formula_moiety 'C16 H15 N3 O3'
_chemical_formula_sum 'C16 H15 N3 O3'
_chemical_formula_weight 297.31
_space_group_crystal_system triclinic
_space_group_IT_number 2
_space_group_name_Hall '-P 1'
_space_group_name_H-M_alt 'P -1'
_atom_sites_solution_hydrogens geom
_audit_creation_method SHELXL-2016/4
_audit_update_record
;
2020-02-17 deposited with the CCDC.	2021-08-11 downloaded from the CCDC.
;
_cell_angle_alpha 96.739(6)
_cell_angle_beta 103.567(6)
_cell_angle_gamma 91.493(6)
_cell_formula_units_Z 2
_cell_length_a 7.890(4)
_cell_length_b 9.750(5)
_cell_length_c 9.847(5)
_cell_measurement_reflns_used 1264
_cell_measurement_temperature 296(2)
_cell_measurement_theta_max 21.2075
_cell_measurement_theta_min 2.6597
_cell_volume 730.2(6)
_computing_cell_refinement 'SAINT V8.38A (Bruker AXS Inc., 2017)'
_computing_data_collection 'Bruker Instrument Service v2018.1.0.3'
_computing_data_reduction 'SAINT V8.38A (Bruker AXS Inc., 2017)'
_computing_structure_refinement 'SHELXL-2016/6 (Sheldrick, 2016)'
_computing_structure_solution 'SHELXT 2014/5 (Sheldrick, 2014)'
_diffrn_ambient_temperature 296(2)
_diffrn_measured_fraction_theta_full 1.000
_diffrn_measured_fraction_theta_max 0.994
_diffrn_measurement_device_type 'Bruker APEX-II CCD'
_diffrn_measurement_method '\f and \w scans'
_diffrn_radiation_type MoK\a
_diffrn_radiation_wavelength 0.71073
_diffrn_reflns_av_R_equivalents 0.0773
_diffrn_reflns_av_unetI/netI 0.0705
_diffrn_reflns_Laue_measured_fraction_full 1.000
_diffrn_reflns_Laue_measured_fraction_max 0.994
_diffrn_reflns_limit_h_max 9
_diffrn_reflns_limit_h_min -9
_diffrn_reflns_limit_k_max 11
_diffrn_reflns_limit_k_min -11
_diffrn_reflns_limit_l_max 11
_diffrn_reflns_limit_l_min -11
_diffrn_reflns_number 11855
_diffrn_reflns_point_group_measured_fraction_full 1.000
_diffrn_reflns_point_group_measured_fraction_max 0.994
_diffrn_reflns_theta_full 25.242
_diffrn_reflns_theta_max 25.430
_diffrn_reflns_theta_min 2.107
_diffrn_source 'sealed tube'
_exptl_absorpt_coefficient_mu 0.096
_exptl_absorpt_correction_T_max 0.7452
_exptl_absorpt_correction_T_min 0.4097
_exptl_absorpt_correction_type numerical
_exptl_absorpt_process_details
;
 SADABS 2016/2: Krause, L., Herbst-Irmer, R., Sheldrick G.M. & Stalke D.,
 J. Appl. Cryst. 48 (2015) 3-10
;
_exptl_crystal_colour orange
_exptl_crystal_density_diffrn 1.352
_exptl_crystal_description block
_exptl_crystal_F_000 312
_exptl_crystal_size_max 0.488
_exptl_crystal_size_mid 0.363
_exptl_crystal_size_min 0.044
_refine_diff_density_max 0.167
_refine_diff_density_min -0.149
_refine_diff_density_rms 0.038
_refine_ls_extinction_coef 0.016(4)
_refine_ls_extinction_expression Fc^*^=kFc[1+0.001xFc^2^\l^3^/sin(2\q)]^-1/4^
_refine_ls_extinction_method 'SHELXL-2016/4 (Sheldrick 2016)'
_refine_ls_goodness_of_fit_ref 1.015
_refine_ls_hydrogen_treatment constr
_refine_ls_matrix_type full
_refine_ls_number_parameters 202
_refine_ls_number_reflns 2686
_refine_ls_number_restraints 0
_refine_ls_restrained_S_all 1.015
_refine_ls_R_factor_all 0.1096
_refine_ls_R_factor_gt 0.0514
_refine_ls_shift/su_max 0.000
_refine_ls_shift/su_mean 0.000
_refine_ls_structure_factor_coef Fsqd
_refine_ls_weighting_details 'w=1/[\s^2^(Fo^2^)+(0.0505P)^2^+0.0510P] where P=(Fo^2^+2Fc^2^)/3'
_refine_ls_weighting_scheme calc
_refine_ls_wR_factor_gt 0.1213
_refine_ls_wR_factor_ref 0.1505
_reflns_Friedel_coverage 0.000
_reflns_number_gt 1416
_reflns_number_total 2686
_reflns_threshold_expression 'I > 2\s(I)'
_cod_data_source_file d1md00168j2.cif
_cod_data_source_block shelx_CCDC2
_cod_database_code 7243434
_shelx_space_group_comment
;
The symmetry employed for this shelxl refinement is uniquely defined
by the following loop, which should always be used as a source of
symmetry information in preference to the above space-group names.
They are only intended as comments.
;
_shelx_estimated_absorpt_t_min 0.955
_shelx_estimated_absorpt_t_max 0.996

loop_
_space_group_symop_operation_xyz
'x, y, z'
'-x, -y, -z'

loop_
_atom_site_label
_atom_site_type_symbol
_atom_site_fract_x
_atom_site_fract_y
_atom_site_fract_z
_atom_site_U_iso_or_equiv
_atom_site_adp_type
_atom_site_occupancy
_atom_site_site_symmetry_order
_atom_site_calc_flag
_atom_site_refinement_flags_posn
_atom_site_refinement_flags_adp
_atom_site_refinement_flags_occupancy
_atom_site_disorder_assembly
_atom_site_disorder_group
O1 O 0.3087(2) 0.19757(16) 0.31407(16) 0.0639(5) Uani 1 1 d . . . . .
O3 O 0.1146(3) 0.3517(2) 0.7963(2) 0.1045(8) Uani 1 1 d . . . . .
O2 O 0.1779(2) 0.5472(2) 0.63912(18) 0.0733(6) Uani 1 1 d . . . . .
N3 N 0.3074(5) 0.8550(4) 0.1151(4) 0.1455(14) Uani 1 1 d . . . . .
N2 N 0.3536(4) 0.7569(4) 0.1564(3) 0.0894(8) Uani 1 1 d . . . . .
N1 N 0.4185(4) 0.6597(3) 0.2059(3) 0.1036(10) Uani 1 1 d . . . . .
C16 C 0.3282(4) 0.5253(3) 0.1445(3) 0.0767(8) Uani 1 1 d . . . . .
H16A H 0.377128 0.484953 0.068306 0.092 Uiso 1 1 calc R U . . .
H16B H 0.205168 0.537052 0.106753 0.092 Uiso 1 1 calc R U . . .
C12 C 0.3506(3) 0.4306(3) 0.2589(2) 0.0577(7) Uani 1 1 d . . . . .
H14 H 0.475945 0.428312 0.300592 0.069 Uiso 1 1 calc R U . . .
C11 C 0.2650(3) 0.4870(2) 0.3748(2) 0.0584(7) Uani 1 1 d . . . . .
H11A H 0.335769 0.565935 0.430722 0.070 Uiso 1 1 calc R U . . .
H11B H 0.151557 0.518990 0.332669 0.070 Uiso 1 1 calc R U . . .
C2 C 0.2425(3) 0.3823(2) 0.4689(2) 0.0496(6) Uani 1 1 d . . . . .
C3 C 0.1950(3) 0.4260(3) 0.5984(2) 0.0549(6) Uani 1 1 d . . . . .
C4 C 0.1651(3) 0.3162(3) 0.6911(3) 0.0650(7) Uani 1 1 d . . . . .
C5 C 0.1964(3) 0.1723(3) 0.6474(2) 0.0555(7) Uani 1 1 d . . . . .
C10 C 0.1716(3) 0.0684(3) 0.7274(3) 0.0725(8) Uani 1 1 d . . . . .
H10 H 0.135122 0.090305 0.810147 0.087 Uiso 1 1 calc R U . . .
C9 C 0.2007(4) -0.0659(4) 0.6849(4) 0.0830(9) Uani 1 1 d . . . . .
H9 H 0.184284 -0.134790 0.739138 0.100 Uiso 1 1 calc R U . . .
C8 C 0.2534(4) -0.0991(3) 0.5636(3) 0.0789(9) Uani 1 1 d . . . . .
H8 H 0.274227 -0.190397 0.536130 0.095 Uiso 1 1 calc R U . . .
C7 C 0.2763(3) 0.0022(3) 0.4808(3) 0.0666(8) Uani 1 1 d . . . . .
H7 H 0.310405 -0.021561 0.397279 0.080 Uiso 1 1 calc R U . . .
C6 C 0.2484(3) 0.1385(3) 0.5225(2) 0.0501(6) Uani 1 1 d . . . . .
C1 C 0.2661(3) 0.2473(3) 0.4341(2) 0.0494(6) Uani 1 1 d . . . . .
C13 C 0.2823(3) 0.2833(3) 0.1985(2) 0.0555(7) Uani 1 1 d . . . . .
C15 C 0.0894(3) 0.2700(3) 0.1275(3) 0.0687(8) Uani 1 1 d . . . . .
H15C H 0.052431 0.173917 0.102156 0.103 Uiso 1 1 calc R U . . .
H15A H 0.068820 0.315556 0.044341 0.103 Uiso 1 1 calc R U . . .
H15B H 0.024714 0.312074 0.191095 0.103 Uiso 1 1 calc R U . . .
C14 C 0.3912(4) 0.2158(3) 0.1032(3) 0.0842(9) Uani 1 1 d . . . . .
H14B H 0.512645 0.228054 0.150623 0.126 Uiso 1 1 calc R U . . .
H14A H 0.371418 0.258058 0.017961 0.126 Uiso 1 1 calc R U . . .
H14C H 0.358219 0.118861 0.080931 0.126 Uiso 1 1 calc R U . . .

loop_
_atom_site_aniso_label
_atom_site_aniso_U_11
_atom_site_aniso_U_22
_atom_site_aniso_U_33
_atom_site_aniso_U_23
_atom_site_aniso_U_13
_atom_site_aniso_U_12
O1 0.0885(13) 0.0646(11) 0.0462(10) 0.0160(8) 0.0260(9) 0.0147(9)
O3 0.1416(19) 0.1359(19) 0.0598(13) 0.0382(13) 0.0533(13) 0.0594(15)
O2 0.0798(13) 0.0740(14) 0.0673(13) -0.0031(10) 0.0254(10) 0.0077(10)
N3 0.190(4) 0.083(2) 0.152(3) 0.009(2) 0.019(3) 0.008(2)
N2 0.110(2) 0.084(2) 0.0742(19) 0.0106(17) 0.0251(16) -0.0173(18)
N1 0.106(2) 0.096(2) 0.099(2) 0.0497(18) -0.0074(16) -0.0375(17)
C16 0.089(2) 0.081(2) 0.0628(18) 0.0251(16) 0.0184(15) -0.0142(16)
C12 0.0521(14) 0.0753(18) 0.0487(15) 0.0205(13) 0.0126(11) -0.0020(12)
C11 0.0623(16) 0.0628(16) 0.0517(15) 0.0156(13) 0.0128(12) 0.0035(12)
C2 0.0497(14) 0.0581(16) 0.0423(14) 0.0108(12) 0.0114(11) 0.0046(11)
C3 0.0471(14) 0.0710(18) 0.0449(15) 0.0065(14) 0.0075(11) 0.0059(13)
C4 0.0587(16) 0.099(2) 0.0417(15) 0.0182(15) 0.0142(12) 0.0182(14)
C5 0.0447(13) 0.0800(19) 0.0431(15) 0.0227(14) 0.0065(11) -0.0006(12)
C10 0.0616(17) 0.101(2) 0.0594(18) 0.0326(18) 0.0129(13) -0.0016(16)
C9 0.0687(19) 0.093(3) 0.090(2) 0.050(2) 0.0083(17) -0.0119(17)
C8 0.079(2) 0.066(2) 0.089(2) 0.0264(18) 0.0058(17) -0.0039(15)
C7 0.0739(18) 0.0651(19) 0.0591(17) 0.0165(15) 0.0093(14) -0.0027(14)
C6 0.0442(13) 0.0610(16) 0.0437(14) 0.0132(12) 0.0049(11) -0.0028(11)
C1 0.0499(14) 0.0655(17) 0.0348(13) 0.0114(12) 0.0115(11) 0.0043(12)
C13 0.0626(16) 0.0689(17) 0.0404(14) 0.0183(12) 0.0172(12) 0.0083(12)
C15 0.0693(17) 0.0834(19) 0.0525(16) 0.0148(14) 0.0114(13) -0.0107(14)
C14 0.100(2) 0.105(2) 0.0593(18) 0.0189(16) 0.0363(16) 0.0236(18)

loop_
_atom_type_symbol
_atom_type_description
_atom_type_scat_dispersion_real
_atom_type_scat_dispersion_imag
_atom_type_scat_source
C C 0.0033 0.0016 'International Tables Vol C Tables 4.2.6.8 and 6.1.1.4'
H H 0.0000 0.0000 'International Tables Vol C Tables 4.2.6.8 and 6.1.1.4'
N N 0.0061 0.0033 'International Tables Vol C Tables 4.2.6.8 and 6.1.1.4'
O O 0.0106 0.0060 'International Tables Vol C Tables 4.2.6.8 and 6.1.1.4'

loop_
_geom_angle_atom_site_label_1
_geom_angle_atom_site_label_2
_geom_angle_atom_site_label_3
_geom_angle
_geom_angle_site_symmetry_1
_geom_angle_site_symmetry_3
_geom_angle_publ_flag
C1 O1 C13 118.56(18) . . ?
N3 N2 N1 173.4(4) . . ?
N2 N1 C16 115.2(3) . . ?
N1 C16 C12 108.6(2) . . ?
N1 C16 H16A 110.0 . . ?
C12 C16 H16A 110.0 . . ?
N1 C16 H16B 110.0 . . ?
C12 C16 H16B 110.0 . . ?
H16A C16 H16B 108.3 . . ?
C11 C12 C16 110.9(2) . . ?
C11 C12 C13 111.44(18) . . ?
C16 C12 C13 111.5(2) . . ?
C11 C12 H14 107.6 . . ?
C16 C12 H14 107.6 . . ?
C13 C12 H14 107.6 . . ?
C2 C11 C12 112.7(2) . . ?
C2 C11 H11A 109.1 . . ?
C12 C11 H11A 109.1 . . ?
C2 C11 H11B 109.1 . . ?
C12 C11 H11B 109.1 . . ?
H11A C11 H11B 107.8 . . ?
C1 C2 C3 119.5(2) . . ?
C1 C2 C11 121.1(2) . . ?
C3 C2 C11 119.3(2) . . ?
O2 C3 C2 123.0(2) . . ?
O2 C3 C4 118.3(2) . . ?
C2 C3 C4 118.7(2) . . ?
O3 C4 C5 122.7(3) . . ?
O3 C4 C3 118.8(3) . . ?
C5 C4 C3 118.5(2) . . ?
C10 C5 C6 119.6(3) . . ?
C10 C5 C4 120.9(2) . . ?
C6 C5 C4 119.5(2) . . ?
C9 C10 C5 120.3(3) . . ?
C9 C10 H10 119.8 . . ?
C5 C10 H10 119.8 . . ?
C8 C9 C10 120.3(3) . . ?
C8 C9 H9 119.9 . . ?
C10 C9 H9 119.9 . . ?
C9 C8 C7 120.5(3) . . ?
C9 C8 H8 119.7 . . ?
C7 C8 H8 119.7 . . ?
C6 C7 C8 120.0(3) . . ?
C6 C7 H7 120.0 . . ?
C8 C7 H7 120.0 . . ?
C7 C6 C5 119.3(2) . . ?
C7 C6 C1 121.0(2) . . ?
C5 C6 C1 119.6(2) . . ?
O1 C1 C2 123.3(2) . . ?
O1 C1 C6 112.6(2) . . ?
C2 C1 C6 124.1(2) . . ?
O1 C13 C15 106.91(18) . . ?
O1 C13 C14 103.08(19) . . ?
C15 C13 C14 111.7(2) . . ?
O1 C13 C12 108.61(18) . . ?
C15 C13 C12 113.9(2) . . ?
C14 C13 C12 111.8(2) . . ?
C13 C15 H15C 109.5 . . ?
C13 C15 H15A 109.5 . . ?
H15C C15 H15A 109.5 . . ?
C13 C15 H15B 109.5 . . ?
H15C C15 H15B 109.5 . . ?
H15A C15 H15B 109.5 . . ?
C13 C14 H14B 109.5 . . ?
C13 C14 H14A 109.5 . . ?
H14B C14 H14A 109.5 . . ?
C13 C14 H14C 109.5 . . ?
H14B C14 H14C 109.5 . . ?
H14A C14 H14C 109.5 . . ?

loop_
_geom_bond_atom_site_label_1
_geom_bond_atom_site_label_2
_geom_bond_distance
_geom_bond_site_symmetry_2
_geom_bond_publ_flag
O1 C1 1.343(2) . ?
O1 C13 1.469(3) . ?
O3 C4 1.213(3) . ?
O2 C3 1.224(3) . ?
N3 N2 1.119(4) . ?
N2 N1 1.190(4) . ?
N1 C16 1.468(4) . ?
C16 C12 1.520(3) . ?
C16 H16A 0.9700 . ?
C16 H16B 0.9700 . ?
C12 C11 1.515(3) . ?
C12 C13 1.522(3) . ?
C12 H14 0.9800 . ?
C11 C2 1.491(3) . ?
C11 H11A 0.9700 . ?
C11 H11B 0.9700 . ?
C2 C1 1.350(3) . ?
C2 C3 1.434(3) . ?
C3 C4 1.533(3) . ?
C4 C5 1.463(4) . ?
C5 C10 1.390(3) . ?
C5 C6 1.392(3) . ?
C10 C9 1.369(4) . ?
C10 H10 0.9300 . ?
C9 C8 1.362(4) . ?
C9 H9 0.9300 . ?
C8 C7 1.386(4) . ?
C8 H8 0.9300 . ?
C7 C6 1.384(3) . ?
C7 H7 0.9300 . ?
C6 C1 1.472(3) . ?
C13 C15 1.514(3) . ?
C13 C14 1.521(3) . ?
C15 H15C 0.9600 . ?
C15 H15A 0.9600 . ?
C15 H15B 0.9600 . ?
C14 H14B 0.9600 . ?
C14 H14A 0.9600 . ?
C14 H14C 0.9600 . ?

loop_
_geom_hbond_atom_site_label_D
_geom_hbond_atom_site_label_H
_geom_hbond_atom_site_label_A
_geom_hbond_distance_DH
_geom_hbond_distance_HA
_geom_hbond_distance_DA
_geom_hbond_angle_DHA
_geom_hbond_site_symmetry_A
C12 H14 O2_$1 0.98 2.65 3.612(3) 166.1 2_666
C15 H15A O3_$2 0.96 2.61 3.495(3) 152.9 1_554
C14 H14C N3_$3 0.96 2.67 3.583(5) 160.1 1_545

loop_
_geom_torsion_atom_site_label_1
_geom_torsion_atom_site_label_2
_geom_torsion_atom_site_label_3
_geom_torsion_atom_site_label_4
_geom_torsion
_geom_torsion_site_symmetry_1
_geom_torsion_site_symmetry_2
_geom_torsion_site_symmetry_3
_geom_torsion_site_symmetry_4
_geom_torsion_publ_flag
N2 N1 C16 C12 -147.5(3) . . . . ?
N1 C16 C12 C11 63.2(3) . . . . ?
N1 C16 C12 C13 -172.0(2) . . . . ?
C16 C12 C11 C2 165.1(2) . . . . ?
C13 C12 C11 C2 40.2(3) . . . . ?
C12 C11 C2 C1 -11.8(3) . . . . ?
C12 C11 C2 C3 168.1(2) . . . . ?
C1 C2 C3 O2 177.1(2) . . . . ?
C11 C2 C3 O2 -2.8(3) . . . . ?
C1 C2 C3 C4 -2.5(3) . . . . ?
C11 C2 C3 C4 177.55(19) . . . . ?
O2 C3 C4 O3 4.8(4) . . . . ?
C2 C3 C4 O3 -175.5(2) . . . . ?
O2 C3 C4 C5 -176.1(2) . . . . ?
C2 C3 C4 C5 3.6(3) . . . . ?
O3 C4 C5 C10 -1.0(4) . . . . ?
C3 C4 C5 C10 179.9(2) . . . . ?
O3 C4 C5 C6 177.7(2) . . . . ?
C3 C4 C5 C6 -1.3(3) . . . . ?
C6 C5 C10 C9 1.0(4) . . . . ?
C4 C5 C10 C9 179.7(2) . . . . ?
C5 C10 C9 C8 -0.3(4) . . . . ?
C10 C9 C8 C7 -0.8(4) . . . . ?
C9 C8 C7 C6 1.1(4) . . . . ?
C8 C7 C6 C5 -0.4(3) . . . . ?
C8 C7 C6 C1 -177.9(2) . . . . ?
C10 C5 C6 C7 -0.6(3) . . . . ?
C4 C5 C6 C7 -179.4(2) . . . . ?
C10 C5 C6 C1 176.94(19) . . . . ?
C4 C5 C6 C1 -1.9(3) . . . . ?
C13 O1 C1 C2 -17.2(3) . . . . ?
C13 O1 C1 C6 162.76(17) . . . . ?
C3 C2 C1 O1 179.21(19) . . . . ?
C11 C2 C1 O1 -0.8(3) . . . . ?
C3 C2 C1 C6 -0.8(3) . . . . ?
C11 C2 C1 C6 179.17(19) . . . . ?
C7 C6 C1 O1 0.7(3) . . . . ?
C5 C6 C1 O1 -176.86(19) . . . . ?
C7 C6 C1 C2 -179.4(2) . . . . ?
C5 C6 C1 C2 3.1(3) . . . . ?
C1 O1 C13 C15 -78.2(2) . . . . ?
C1 O1 C13 C14 163.9(2) . . . . ?
C1 O1 C13 C12 45.1(3) . . . . ?
C11 C12 C13 O1 -55.8(2) . . . . ?
C16 C12 C13 O1 179.71(19) . . . . ?
C11 C12 C13 C15 63.3(2) . . . . ?
C16 C12 C13 C15 -61.3(3) . . . . ?
C11 C12 C13 C14 -168.9(2) . . . . ?
C16 C12 C13 C14 66.6(3) . . . . ?
